data_4038980
loop_
_publ_author_name
'Major, M\'at\'e M.'
'Cs\'asz\'ar, Zs\'ofia'
'B\'enyei, Attila C.'
'Balogh, Szabolcs'
'Bakos, J\'ozsef'
'Farkas, Gergely'

_publ_section_title
;
 Backbone effects in the synthesis, coordination chemistry and catalytic
 properties of new chiral heterobidentate ligands with P,N and S,N donor
 sets
;
_journal_name_full 'Journal of Organometallic Chemistry'
_journal_page_first 121332
_journal_paper_doi 10.1016/j.jorganchem.2020.121332
_journal_volume 921
_journal_year 2020
_chemical_absolute_configuration ad
_chemical_formula_moiety 'C19 H26 Cl2 N P Pd'
_chemical_formula_sum 'C19 H26 Cl2 N P Pd'
_chemical_formula_weight 476.68
_chemical_name_common CSZS355
_space_group_crystal_system monoclinic
_space_group_IT_number 4
_space_group_name_Hall 'P 2yb'
_space_group_name_H-M_alt 'P 1 21 1'
_atom_sites_solution_hydrogens geom
_atom_sites_solution_primary direct
_atom_sites_solution_secondary direct
_cell_angle_alpha 90
_cell_angle_beta 92.288(2)
_cell_angle_gamma 90
_cell_formula_units_Z 4
_cell_length_a 11.2972(5)
_cell_length_b 16.7556(7)
_cell_length_c 11.4331(5)
_cell_measurement_reflns_used 213
_cell_measurement_temperature 296.(2)
_cell_measurement_theta_max 26.0328
_cell_measurement_theta_min 1.7288
_cell_volume 2162.46(16)
_computing_cell_refinement 'APEX3 v2017.3-0 (Bruker AXS)'
_computing_data_collection 'Bruker Instrument Service vV6.2.6'
_computing_data_reduction 'SAINT V8.38A (Bruker AXS Inc., 2017)'
_computing_molecular_graphics Mercury
_computing_publication_material 'WinGX, PublCIF'
_computing_structure_refinement 'SHELXL-2016/6 (Sheldrick, 2016)'
_computing_structure_solution 'SHELXT 2014/5 (Sheldrick, 2014)'
_diffrn_ambient_temperature 296.(2)
_diffrn_detector_area_resol_mean 7.3910
_diffrn_measured_fraction_theta_full 0.995
_diffrn_measured_fraction_theta_max 0.995
_diffrn_measurement_device_type 'Bruker D8 VENTURE'
_diffrn_measurement_method '\w and \p scan'
_diffrn_radiation_monochromator 'multilayer mirror'
_diffrn_radiation_type ' Mo K\a'
_diffrn_radiation_wavelength 0.71073
_diffrn_reflns_av_R_equivalents 0.0616
_diffrn_reflns_av_unetI/netI 0.0481
_diffrn_reflns_limit_h_max 13
_diffrn_reflns_limit_h_min -13
_diffrn_reflns_limit_k_max 20
_diffrn_reflns_limit_k_min -20
_diffrn_reflns_limit_l_max 13
_diffrn_reflns_limit_l_min -13
_diffrn_reflns_number 34994
_diffrn_reflns_theta_full 25.69
_diffrn_reflns_theta_max 25.69
_diffrn_reflns_theta_min 2.16
_diffrn_source 'microfocus sealed tube'
_diffrn_source_type 'INCOATEC I\mS 3.0'
_exptl_absorpt_coefficient_mu 1.18
_exptl_absorpt_correction_T_max 0.83
_exptl_absorpt_correction_T_min 0.75
_exptl_absorpt_correction_type multi-scan
_exptl_absorpt_process_details
;
SADABS-2016/2 - Bruker AXS area detector scaling and absorption correction
;
_exptl_crystal_colour yellow
_exptl_crystal_density_diffrn 1.464
_exptl_crystal_density_method 'not measured'
_exptl_crystal_description block
_exptl_crystal_F_000 968
_exptl_crystal_size_max 0.324
_exptl_crystal_size_mid 0.208
_exptl_crystal_size_min 0.169
_refine_diff_density_max 0.742
_refine_diff_density_min -0.608
_refine_ls_abs_structure_details
;

Flack x determined using 3024 quotients [(I+)-(I-)]/[(I+)+(I-)]
(Parsons, Flack and Wagner, Acta Cryst. B69 (2013) 249-259).
;
_refine_ls_abs_structure_Flack -0.039(14)
_refine_ls_extinction_coef 0.0021(4)
_refine_ls_extinction_method 'SHELXL-2016/6 (Sheldrick 2016)'
_refine_ls_goodness_of_fit_ref 1.042
_refine_ls_hydrogen_treatment constr
_refine_ls_matrix_type full
_refine_ls_number_parameters 442
_refine_ls_number_reflns 8122
_refine_ls_number_restraints 1
_refine_ls_restrained_S_all 1.042
_refine_ls_R_factor_all 0.0465
_refine_ls_R_factor_gt 0.0333
_refine_ls_shift/su_max 0.000
_refine_ls_shift/su_mean 0.000
_refine_ls_structure_factor_coef Fsqd
_refine_ls_weighting_details 'w=1/[\s^2^(Fo^2^)+(0.0280P)^2^+0.9226P] where P=(Fo^2^+2Fc^2^)/3'
_refine_ls_weighting_scheme calc
_refine_ls_wR_factor_gt 0.0667
_refine_ls_wR_factor_ref 0.0711
_reflns_number_gt 7139
_reflns_number_total 8122
_reflns_threshold_expression 'I > 2\s(I)'
_cod_data_source_file JOC-2020-921-121332.cif
_cod_data_source_block R_R_R_N_C2
_cod_database_code 4038980

loop_
_space_group_symop_operation_xyz
'x, y, z'
'-x, y+1/2, -z'

loop_
_atom_site_type_symbol
_atom_site_label
_atom_site_fract_x
_atom_site_fract_y
_atom_site_fract_z
_atom_site_U_iso_or_equiv
_atom_site_adp_type
_atom_site_calc_flag
_atom_site_refinement_flags_adp
_atom_site_refinement_flags_occupancy
_atom_site_refinement_flags_posn
_atom_site_occupancy
_atom_site_disorder_assembly
_atom_site_disorder_group
C C1 0.1280(6) 0.2137(4) 0.0542(5) 0.0537(16) Uani d . . . 1 . .
H H1 0.197775 0.180402 0.04205 0.064 Uiso calc U . R 1 . .
C C2 0.0292(6) 0.1557(4) 0.0763(6) 0.0603(17) Uani d . . . 1 . .
H H2 -0.042299 0.186686 0.090872 0.072 Uiso calc U . R 1 . .
C C10 0.1139(7) 0.2653(6) -0.0567(6) 0.068(2) Uani d . . . 1 . .
H H10A 0.167264 0.30984 -0.050625 0.102 Uiso calc U . R 1 . .
H H10B 0.033891 0.284469 -0.064724 0.102 Uiso calc U . R 1 . .
H H10C 0.13169 0.233865 -0.123931 0.102 Uiso calc U . R 1 . .
C C11 0.2916(7) 0.3257(6) 0.1678(6) 0.0529(19) Uani d . . . 1 . .
C C12 0.2870(10) 0.4069(7) 0.1531(9) 0.078(3) Uani d . . . 1 . .
H H12 0.216591 0.434237 0.163383 0.094 Uiso calc U . R 1 . .
C C13 0.3888(12) 0.4483(8) 0.1226(11) 0.101(4) Uani d . . . 1 . .
H H13 0.385539 0.503486 0.114286 0.121 Uiso calc U . R 1 . .
C C14 0.4904(11) 0.4103(10) 0.1052(9) 0.095(4) Uani d . . . 1 . .
H H14 0.556142 0.438546 0.08156 0.113 Uiso calc U . R 1 . .
C C15 0.4978(9) 0.3291(9) 0.1224(8) 0.082(3) Uani d . . . 1 . .
H H15 0.569157 0.3025 0.113942 0.098 Uiso calc U . R 1 . .
C C14A -0.1378(8) 0.4286(5) 0.3061(8) 0.068(2) Uani d . . . 1 . .
H H14A -0.199923 0.460025 0.330865 0.081 Uiso calc U . R 1 . .
C C16 0.3963(8) 0.2872(7) 0.1529(8) 0.072(3) Uani d . . . 1 . .
H H16 0.400362 0.232194 0.163074 0.087 Uiso calc U . R 1 . .
C C20 0.0029(9) 0.1028(6) -0.0295(8) 0.093(3) Uani d . . . 1 . .
H H20A -0.059357 0.066138 -0.012393 0.139 Uiso calc U . R 1 . .
H H20B 0.072898 0.07354 -0.047582 0.139 Uiso calc U . R 1 . .
H H20C -0.021413 0.135323 -0.095258 0.139 Uiso calc U . R 1 . .
C C21 0.0448(6) 0.3337(4) 0.2328(5) 0.0432(15) Uani d . . . 1 . .
C C22 0.0290(8) 0.3478(6) 0.3497(6) 0.064(2) Uani d . . . 1 . .
H H22 0.079307 0.323215 0.405074 0.077 Uiso calc U . R 1 . .
C C23 -0.0587(9) 0.3969(6) 0.3868(7) 0.080(3) Uani d . . . 1 . .
H H23 -0.064368 0.408573 0.465935 0.097 Uiso calc U . R 1 . .
C C25 -0.1266(8) 0.4148(6) 0.1904(8) 0.072(2) Uani d . . . 1 . .
H H25 -0.181359 0.436388 0.136295 0.087 Uiso calc U . R 1 . .
C C26 -0.0352(7) 0.3692(6) 0.1526(6) 0.0598(18) Uani d . . . 1 . .
H H26 -0.026277 0.361861 0.07277 0.072 Uiso calc U . R 1 . .
C C40 -0.0454(10) 0.0705(8) 0.2409(13) 0.124(5) Uani d . . . 1 . .
H H40 -0.093377 0.074567 0.167846 0.149 Uiso calc U . R 1 . .
C C41 -0.0476(15) -0.0103(11) 0.2377(19) 0.195(9) Uani d . . . 1 . .
H H41A -0.083273 -0.030262 0.306699 0.292 Uiso calc U . R 1 . .
H H41B 0.031877 -0.030275 0.23459 0.292 Uiso calc U . R 1 . .
H H41C -0.092898 -0.027672 0.169585 0.292 Uiso calc U . R 1 . .
C C42 -0.1193(11) 0.1261(11) 0.2988(13) 0.154(7) Uani d . . . 1 . .
H H42A -0.165913 0.098208 0.35411 0.231 Uiso calc U . R 1 . .
H H42B -0.17085 0.152218 0.242058 0.231 Uiso calc U . R 1 . .
H H42C -0.070776 0.165163 0.339165 0.231 Uiso calc U . R 1 . .
C C51 0.5799(6) 0.2963(4) 0.5561(5) 0.0471(14) Uani d . . . 1 . .
H H51 0.493384 0.293654 0.558268 0.056 Uiso calc U . R 1 . .
C C52 0.6136(6) 0.3849(4) 0.5470(5) 0.0502(14) Uani d . . . 1 . .
H H52 0.699256 0.386328 0.536701 0.06 Uiso calc U . R 1 . .
C C60 0.6164(8) 0.2468(7) 0.4511(6) 0.072(2) Uani d . . . 1 . .
H H60A 0.598188 0.191596 0.464193 0.108 Uiso calc U . R 1 . .
H H60B 0.700008 0.252521 0.44133 0.108 Uiso calc U . R 1 . .
H H60C 0.573991 0.265046 0.381732 0.108 Uiso calc U . R 1 . .
C C61 0.7697(7) 0.2005(6) 0.6710(6) 0.0523(18) Uani d . . . 1 . .
C C62 0.7648(10) 0.1185(6) 0.6661(8) 0.074(3) Uani d . . . 1 . .
H H62 0.694474 0.091785 0.679471 0.089 Uiso calc U . R 1 . .
C C63 0.8665(12) 0.0761(8) 0.6407(10) 0.104(4) Uani d . . . 1 . .
H H63 0.864555 0.020634 0.637828 0.125 Uiso calc U . R 1 . .
C C64 0.9689(12) 0.1156(10) 0.6201(10) 0.105(5) Uani d . . . 1 . .
H H64 1.035851 0.086916 0.600857 0.126 Uiso calc U . R 1 . .
C C65 0.9743(9) 0.1967(9) 0.6273(9) 0.093(4) Uani d . . . 1 . .
H H65 1.045416 0.222647 0.614569 0.111 Uiso calc U . R 1 . .
C C66 0.8764(8) 0.2405(7) 0.6531(8) 0.071(3) Uani d . . . 1 . .
H H66 0.880637 0.295777 0.658664 0.085 Uiso calc U . R 1 . .
C C70 0.5562(8) 0.4249(6) 0.4386(7) 0.083(3) Uani d . . . 1 . .
H H70A 0.569694 0.48141 0.442461 0.124 Uiso calc U . R 1 . .
H H70B 0.472514 0.414601 0.435745 0.124 Uiso calc U . R 1 . .
H H70C 0.590308 0.403771 0.369518 0.124 Uiso calc U . R 1 . .
C C71 0.5280(6) 0.1951(4) 0.7547(5) 0.0431(15) Uani d . . . 1 . .
C C72 0.5287(8) 0.1783(5) 0.8741(6) 0.060(2) Uani d . . . 1 . .
H H72 0.588955 0.197415 0.924291 0.072 Uiso calc U . R 1 . .
C C73 0.4373(8) 0.1322(5) 0.9167(7) 0.068(2) Uani d . . . 1 . .
H H73 0.435933 0.122053 0.996571 0.082 Uiso calc U . R 1 . .
C C74 0.3507(8) 0.1019(5) 0.8450(7) 0.067(2) Uani d . . . 1 . .
H H74 0.290532 0.071648 0.875965 0.08 Uiso calc U . R 1 . .
C C75 0.3511(8) 0.1155(5) 0.7271(7) 0.064(2) Uani d . . . 1 . .
H H75 0.29321 0.092984 0.677215 0.077 Uiso calc U . R 1 . .
C C76 0.4392(7) 0.1634(5) 0.6830(6) 0.0565(17) Uani d . . . 1 . .
H H76 0.438111 0.174357 0.603231 0.068 Uiso calc U . R 1 . .
C C90 0.4673(7) 0.4525(6) 0.6804(8) 0.077(2) Uani d . . . 1 . .
H H90 0.423892 0.443563 0.6056 0.092 Uiso calc U . R 1 . .
C C91 0.4582(16) 0.5401(10) 0.703(2) 0.258(14) Uani d . . . 1 . .
H H91A 0.472868 0.569064 0.633017 0.387 Uiso calc U . R 1 . .
H H91B 0.515686 0.555079 0.763523 0.387 Uiso calc U . R 1 . .
H H91C 0.380162 0.55239 0.728486 0.387 Uiso calc U . R 1 . .
C C92 0.4058(9) 0.4050(8) 0.7660(11) 0.124(5) Uani d . . . 1 . .
H H92A 0.410637 0.349567 0.745742 0.187 Uiso calc U . R 1 . .
H H92B 0.324232 0.420978 0.766227 0.187 Uiso calc U . R 1 . .
H H92C 0.442224 0.413353 0.84233 0.187 Uiso calc U . R 1 . .
N N4 0.0611(5) 0.1083(4) 0.1857(5) 0.0587(16) Uani d . . . 1 . .
H H4 0.106987 0.06298 0.157865 0.07 Uiso calc U . R 1 . .
N N54 0.5925(5) 0.4280(4) 0.6605(5) 0.0501(14) Uani d . . . 1 . .
H H54 0.635603 0.478476 0.653829 0.06 Uiso calc U . R 1 . .
P P1 0.16107(14) 0.26711(12) 0.19267(13) 0.0415(4) Uani d . . . 1 . .
P P51 0.63988(14) 0.26009(12) 0.69818(13) 0.0397(4) Uani d . . . 1 . .
Cl Cl1 0.2066(2) 0.04943(15) 0.43032(17) 0.0730(6) Uani d . . . 1 . .
Cl Cl2 0.2907(2) 0.2417(2) 0.43783(19) 0.0833(8) Uani d . . . 1 . .
Cl Cl50 0.7231(2) 0.49195(14) 0.89625(17) 0.0744(6) Uani d . . . 1 . .
Cl Cl52 0.77543(18) 0.29467(18) 0.94207(16) 0.0697(6) Uani d . . . 1 . .
Pd Pd1 0.17613(4) 0.16532(3) 0.31061(4) 0.04827(15) Uani d . . . 1 . .
Pd Pd2 0.67844(4) 0.36925(2) 0.79936(4) 0.04295(14) Uani d . . . 1 . .

loop_
_atom_site_aniso_label
_atom_site_aniso_U_11
_atom_site_aniso_U_22
_atom_site_aniso_U_33
_atom_site_aniso_U_12
_atom_site_aniso_U_13
_atom_site_aniso_U_23
C1 0.051(4) 0.066(5) 0.044(3) 0.007(3) -0.001(3) -0.008(3)
C2 0.042(3) 0.068(4) 0.070(4) 0.005(3) -0.003(3) -0.024(4)
C10 0.073(5) 0.091(6) 0.040(3) 0.019(5) -0.002(3) -0.009(4)
C11 0.048(4) 0.065(5) 0.046(3) -0.008(4) 0.009(3) -0.003(3)
C12 0.071(6) 0.079(7) 0.086(6) -0.016(5) 0.020(5) 0.003(5)
C13 0.110(9) 0.084(8) 0.113(8) -0.032(7) 0.039(7) 0.004(6)
C14 0.075(7) 0.133(11) 0.077(6) -0.056(7) 0.026(5) -0.018(7)
C15 0.042(4) 0.136(10) 0.069(5) -0.019(5) 0.021(4) -0.026(6)
C14A 0.056(5) 0.050(4) 0.099(6) 0.010(4) 0.020(5) -0.002(4)
C16 0.050(4) 0.098(8) 0.069(5) -0.003(5) 0.010(4) -0.005(5)
C20 0.095(7) 0.091(7) 0.090(6) -0.005(6) -0.021(5) -0.037(6)
C21 0.040(3) 0.044(3) 0.046(3) -0.007(3) 0.002(2) 0.003(3)
C22 0.071(5) 0.075(6) 0.047(3) 0.025(4) 0.006(3) 0.008(4)
C23 0.103(7) 0.075(6) 0.067(5) 0.022(5) 0.040(5) 0.003(4)
C25 0.064(5) 0.065(5) 0.087(5) 0.021(4) -0.014(4) -0.016(4)
C26 0.062(4) 0.061(4) 0.056(3) 0.009(4) -0.006(3) -0.009(4)
C40 0.091(8) 0.102(8) 0.183(12) -0.039(7) 0.064(8) -0.017(9)
C41 0.147(14) 0.135(14) 0.30(2) -0.032(13) 0.035(16) 0.085(16)
C42 0.074(7) 0.239(18) 0.154(11) -0.020(10) 0.058(8) -0.050(12)
C51 0.044(3) 0.056(4) 0.040(3) -0.011(3) -0.002(2) 0.004(3)
C52 0.046(3) 0.057(4) 0.048(3) -0.015(3) 0.000(2) 0.012(3)
C60 0.085(6) 0.086(6) 0.045(3) -0.004(5) 0.001(4) -0.013(4)
C61 0.049(4) 0.067(5) 0.041(3) 0.010(4) 0.004(3) -0.001(3)
C62 0.084(7) 0.055(5) 0.085(6) 0.024(4) 0.029(5) 0.001(4)
C63 0.117(9) 0.090(8) 0.108(8) 0.050(7) 0.046(7) 0.012(6)
C64 0.104(10) 0.132(12) 0.082(6) 0.059(9) 0.039(6) 0.016(7)
C65 0.050(5) 0.145(12) 0.084(6) 0.028(6) 0.021(4) 0.014(7)
C66 0.057(5) 0.085(7) 0.072(5) 0.017(5) 0.014(4) 0.012(5)
C70 0.089(7) 0.087(6) 0.070(5) -0.023(5) -0.014(4) 0.035(5)
C71 0.047(4) 0.040(3) 0.043(3) -0.007(3) 0.006(3) -0.001(3)
C72 0.081(5) 0.058(5) 0.041(3) -0.009(4) 0.005(3) -0.003(3)
C73 0.093(6) 0.058(5) 0.056(4) -0.015(4) 0.025(4) -0.001(3)
C74 0.069(5) 0.049(4) 0.085(5) -0.011(4) 0.030(4) 0.006(4)
C75 0.060(5) 0.055(5) 0.077(5) -0.021(4) -0.004(4) 0.008(4)
C76 0.063(4) 0.055(4) 0.051(3) -0.012(4) -0.005(3) 0.008(3)
C90 0.050(4) 0.078(6) 0.103(6) 0.013(4) 0.005(4) 0.017(5)
C91 0.157(16) 0.100(12) 0.53(4) 0.079(11) 0.15(2) 0.091(18)
C92 0.061(6) 0.148(10) 0.169(11) 0.051(6) 0.062(7) 0.049(9)
N4 0.045(3) 0.055(3) 0.078(4) -0.001(3) 0.017(3) -0.006(3)
N54 0.045(3) 0.046(3) 0.060(3) -0.004(2) 0.011(2) 0.007(3)
P1 0.0353(8) 0.0494(10) 0.0397(7) 0.0016(7) -0.0007(6) 0.0029(7)
P51 0.0363(8) 0.0442(9) 0.0383(7) 0.0004(7) 0.0003(6) 0.0007(7)
Cl1 0.0883(14) 0.0652(12) 0.0676(11) 0.0297(10) 0.0279(10) 0.0203(10)
Cl2 0.0679(13) 0.108(2) 0.0711(12) -0.0140(13) -0.0288(10) 0.0146(12)
Cl50 0.0983(16) 0.0660(12) 0.0609(10) -0.0292(11) 0.0282(10) -0.0217(9)
Cl52 0.0516(10) 0.0998(18) 0.0562(9) 0.0007(11) -0.0172(8) -0.0016(11)
Pd1 0.0376(3) 0.0536(4) 0.0539(3) 0.0088(3) 0.0050(2) 0.0096(3)
Pd2 0.0334(2) 0.0510(3) 0.0446(2) -0.0069(2) 0.00405(18) -0.0070(2)

loop_
_atom_type_symbol
_atom_type_description
_atom_type_scat_dispersion_real
_atom_type_scat_dispersion_imag
_atom_type_scat_source
C C 0.0034 0.0017 'International Tables Vol C Tables 4.2.6.8 and 6.1.1.4'
H H 0.0000 0.0000 'International Tables Vol C Tables 4.2.6.8 and 6.1.1.4'
N N 0.0066 0.0034 'International Tables Vol C Tables 4.2.6.8 and 6.1.1.4'
P P 0.1041 0.0961 'International Tables Vol C Tables 4.2.6.8 and 6.1.1.4'
Cl Cl 0.1507 0.1611 'International Tables Vol C Tables 4.2.6.8 and 6.1.1.4'
Pd Pd -0.9852 1.0244 'International Tables Vol C Tables 4.2.6.8 and 6.1.1.4'

loop_
_geom_angle_atom_site_label_1
_geom_angle_atom_site_label_2
_geom_angle_atom_site_label_3
_geom_angle_site_symmetry_1
_geom_angle_site_symmetry_3
_geom_angle
C2 C1 C10 . . 116.6(6)
C2 C1 P1 . . 107.1(4)
C10 C1 P1 . . 116.5(5)
C1 C2 N4 . . 108.9(5)
C1 C2 C20 . . 111.4(7)
N4 C2 C20 . . 112.6(7)
C16 C11 C12 . . 118.8(10)
C16 C11 P1 . . 118.8(8)
C12 C11 P1 . . 122.2(8)
C11 C12 C13 . . 119.7(11)
C14 C13 C12 . . 121.3(13)
C13 C14 C15 . . 119.9(11)
C14 C15 C16 . . 119.1(11)
C25 C14A C23 . . 120.6(8)
C11 C16 C15 . . 121.1(11)
C22 C21 C26 . . 117.4(7)
C22 C21 P1 . . 118.6(5)
C26 C21 P1 . . 123.9(5)
C23 C22 C21 . . 121.9(7)
C14A C23 C22 . . 119.1(8)
C14A C25 C26 . . 120.3(8)
C25 C26 C21 . . 120.5(7)
C41 C40 C42 . . 130.8(13)
C41 C40 N4 . . 114.8(12)
C42 C40 N4 . . 114.1(10)
C60 C51 C52 . . 113.3(6)
C60 C51 P51 . . 114.4(5)
C52 C51 P51 . . 107.2(4)
N54 C52 C70 . . 114.2(6)
N54 C52 C51 . . 110.8(5)
C70 C52 C51 . . 112.4(6)
C62 C61 C66 . . 120.3(9)
C62 C61 P51 . . 121.7(8)
C66 C61 P51 . . 117.9(7)
C61 C62 C63 . . 119.1(12)
C64 C63 C62 . . 120.1(13)
C63 C64 C65 . . 120.7(12)
C64 C65 C66 . . 120.8(12)
C65 C66 C61 . . 118.8(11)
C76 C71 C72 . . 118.7(7)
C76 C71 P51 . . 121.5(5)
C72 C71 P51 . . 119.7(6)
C73 C72 C71 . . 118.7(7)
C74 C73 C72 . . 121.7(7)
C73 C74 C75 . . 120.4(7)
C74 C75 C76 . . 118.9(8)
C71 C76 C75 . . 121.5(6)
C92 C90 C91 . . 112.3(11)
C92 C90 N54 . . 115.5(7)
C91 C90 N54 . . 111.5(9)
C2 N4 C40 . . 113.3(8)
C2 N4 Pd1 . . 116.1(4)
C40 N4 Pd1 . . 112.5(7)
C90 N54 C52 . . 116.3(6)
C90 N54 Pd2 . . 115.4(5)
C52 N54 Pd2 . . 110.2(4)
C21 P1 C11 . . 108.2(4)
C21 P1 C1 . . 113.3(3)
C11 P1 C1 . . 105.5(3)
C21 P1 Pd1 . . 111.6(2)
C11 P1 Pd1 . . 118.7(3)
C1 P1 Pd1 . . 99.2(2)
C71 P51 C61 . . 108.2(4)
C71 P51 C51 . . 106.1(3)
C61 P51 C51 . . 107.6(3)
C71 P51 Pd2 . . 116.1(2)
C61 P51 Pd2 . . 113.8(3)
C51 P51 Pd2 . . 104.4(2)
N4 Pd1 P1 . . 84.55(19)
N4 Pd1 Cl2 . . 172.9(2)
P1 Pd1 Cl2 . . 89.07(9)
N4 Pd1 Cl1 . . 95.16(19)
P1 Pd1 Cl1 . . 175.01(7)
Cl2 Pd1 Cl1 . . 91.47(10)
N54 Pd2 P51 . . 85.15(18)
N54 Pd2 Cl52 . . 174.88(18)
P51 Pd2 Cl52 . . 90.00(8)
N54 Pd2 Cl50 . . 91.73(18)
P51 Pd2 Cl50 . . 175.97(7)
Cl52 Pd2 Cl50 . . 93.04(10)

loop_
_geom_bond_atom_site_label_1
_geom_bond_atom_site_label_2
_geom_bond_site_symmetry_2
_geom_bond_distance
C1 C2 . 1.509(10)
C1 C10 . 1.537(10)
C1 P1 . 1.844(6)
C2 N4 . 1.513(9)
C2 C20 . 1.519(10)
C11 C16 . 1.364(12)
C11 C12 . 1.371(12)
C11 P1 . 1.803(9)
C12 C13 . 1.399(14)
C13 C14 . 1.336(18)
C14 C15 . 1.375(16)
C15 C16 . 1.400(14)
C14A C25 . 1.354(12)
C14A C23 . 1.366(13)
C21 C22 . 1.376(9)
C21 C26 . 1.395(10)
C21 P1 . 1.797(7)
C22 C23 . 1.368(11)
C25 C26 . 1.369(11)
C40 C41 . 1.36(2)
C40 C42 . 1.430(17)
C40 N4 . 1.519(11)
C51 C60 . 1.530(10)
C51 C52 . 1.536(8)
C51 P51 . 1.838(6)
C52 N54 . 1.513(8)
C52 C70 . 1.530(9)
C61 C62 . 1.375(12)
C61 C66 . 1.401(13)
C61 P51 . 1.812(8)
C62 C63 . 1.391(14)
C63 C64 . 1.361(19)
C64 C65 . 1.363(18)
C65 C66 . 1.369(14)
C71 C76 . 1.377(10)
C71 C72 . 1.393(9)
C71 P51 . 1.807(7)
C72 C73 . 1.392(11)
C73 C74 . 1.350(12)
C74 C75 . 1.367(11)
C75 C76 . 1.389(10)
C90 C92 . 1.458(13)
C90 C91 . 1.496(19)
C90 N54 . 1.500(9)
N4 Pd1 . 2.120(6)
N54 Pd2 . 2.076(6)
P1 Pd1 . 2.1766(19)
P51 Pd2 . 2.198(2)
Cl1 Pd1 . 2.393(2)
Cl2 Pd1 . 2.298(3)
Cl50 Pd2 . 2.380(2)
Cl52 Pd2 . 2.298(2)

loop_
_geom_hbond_atom_site_label_D
_geom_hbond_atom_site_label_H
_geom_hbond_atom_site_label_A
_geom_hbond_site_symmetry_A
_geom_hbond_distance_DH
_geom_hbond_distance_HA
_geom_hbond_distance_DA
_geom_hbond_angle_DHA
C10 H10B Cl52 1_454 0.96 2.93 3.855(9) 162.3
C22 H22 Cl2 . 0.93 2.76 3.560(8) 144.4
C26 H26 Cl52 1_454 0.93 2.87 3.394(7) 116.7
C51 H51 Cl2 . 0.98 2.77 3.604(6) 144.0
C52 H52 Cl1 2_656 0.98 2.95 3.429(6) 111.1
C72 H72 Cl52 . 0.93 2.66 3.465(9) 144.6
C76 H76 Cl2 . 0.93 2.72 3.467(7) 138.5
C91 H91B Cl50 . 0.96 2.94 3.73(2) 141.1
N4 H4 Cl50 2_646 0.98 2.36 3.287(7) 157.2
N54 H54 Cl1 2_656 0.98 2.38 3.249(6) 147.7
